data_4025903
loop_
_publ_author_name
'Sukalyan Bhadra'
'Laksmikanta Adak'
'Subhas Samanta'
'A. K. M. Maidul Islam'
'Manabendra Mukherjee'
'Brindaban C. Ranu'

_publ_section_title
;
 Alumina-Supported Cu(II), A Versatile and Recyclable Catalyst for
 Regioselective Ring Opening of Aziridines and Epoxides and Subsequent
 Cyclization to Functionalized 1,4-Benzoxazines and 1,4-Benzodioxanes
;
_journal_name_full 'Journal of Organic Chemistry'
_journal_page_first 8533
_journal_page_last 8541
_journal_paper_doi 10.1021/jo101916e
_journal_volume 75
_journal_year 2010
_chemical_formula_moiety 'C22 H19 N O3 S'
_chemical_formula_sum 'C22 H19 N O3 S'
_chemical_formula_weight 377.44
_chemical_name_systematic
;
 ?
;
_space_group_IT_number 14
_symmetry_cell_setting monoclinic
_symmetry_space_group_name_Hall '-P 2yn'
_symmetry_space_group_name_H-M 'P 1 21/n 1'
_atom_sites_solution_hydrogens geom
_atom_sites_solution_primary direct
_atom_sites_solution_secondary difmap
_audit_creation_method SHELXL-97
_cell_angle_alpha 90.00
_cell_angle_beta 114.868(2)
_cell_angle_gamma 90.00
_cell_formula_units_Z 4
_cell_length_a 11.0635(7)
_cell_length_b 14.2914(9)
_cell_length_c 12.9073(9)
_cell_measurement_reflns_used 16199
_cell_measurement_temperature 296(2)
_cell_measurement_theta_max 21.99
_cell_measurement_theta_min 2.04
_cell_volume 1851.6(2)
_computing_cell_refinement 'BRUKER AXS SMART 3'
_computing_data_collection 'BRUKER AXS SMART 3'
_computing_data_reduction 'BRUKER AXS SAINT'
_computing_molecular_graphics 'BRUKER SHELXLTL'
_computing_publication_material 'MURCURY 1.4'
_computing_structure_refinement 'SHELXL-97 (Sheldrick, 1997)'
_computing_structure_solution 'SHELXS-97 (Sheldrick, 1990)'
_diffrn_ambient_temperature 296(2)
_diffrn_measured_fraction_theta_full 0.999
_diffrn_measured_fraction_theta_max 0.999
_diffrn_measurement_device_type 'CCD Area Detector'
_diffrn_measurement_method 'Phi and Omega Scan'
_diffrn_radiation_monochromator graphite
_diffrn_radiation_source 'fine-focus sealed tube'
_diffrn_radiation_type MoK\a
_diffrn_radiation_wavelength 0.71073
_diffrn_reflns_av_R_equivalents 0.0520
_diffrn_reflns_av_sigmaI/netI 0.0288
_diffrn_reflns_limit_h_max 11
_diffrn_reflns_limit_h_min -11
_diffrn_reflns_limit_k_max 15
_diffrn_reflns_limit_k_min -15
_diffrn_reflns_limit_l_max 13
_diffrn_reflns_limit_l_min -13
_diffrn_reflns_number 16199
_diffrn_reflns_theta_full 21.99
_diffrn_reflns_theta_max 21.99
_diffrn_reflns_theta_min 2.04
_exptl_absorpt_coefficient_mu 0.197
_exptl_absorpt_correction_T_max 0.9786
_exptl_absorpt_correction_T_min 0.9710
_exptl_absorpt_correction_type multi-scan
_exptl_absorpt_process_details SADABS
_exptl_crystal_colour Block
_exptl_crystal_density_diffrn 1.354
_exptl_crystal_density_method 'not measured'
_exptl_crystal_description Block
_exptl_crystal_F_000 792
_exptl_crystal_size_max 0.15
_exptl_crystal_size_mid 0.13
_exptl_crystal_size_min 0.11
_refine_diff_density_max 0.270
_refine_diff_density_min -0.230
_refine_diff_density_rms 0.036
_refine_ls_extinction_method none
_refine_ls_goodness_of_fit_ref 0.825
_refine_ls_hydrogen_treatment constr
_refine_ls_matrix_type full
_refine_ls_number_parameters 244
_refine_ls_number_reflns 2258
_refine_ls_number_restraints 0
_refine_ls_restrained_S_all 0.825
_refine_ls_R_factor_all 0.0622
_refine_ls_R_factor_gt 0.0427
_refine_ls_shift/su_max 0.066
_refine_ls_shift/su_mean 0.016
_refine_ls_structure_factor_coef Fsqd
_refine_ls_weighting_details 'calc w=1/[\s^2^(Fo^2^)+(0.1079P)^2^+1.2051P] where P=(Fo^2^+2Fc^2^)/3'
_refine_ls_weighting_scheme calc
_refine_ls_wR_factor_gt 0.1257
_refine_ls_wR_factor_ref 0.1442
_reflns_number_gt 1689
_reflns_number_total 2258
_reflns_threshold_expression >2sigma(I)
_cod_data_source_file jo101916e_si_002_4.cif
_cod_data_source_block 2p
_cod_depositor_comments
;
The following automatic conversions were performed:

'_symmetry_cell_setting' value 'MONOCLINIC' changed to 'monoclinic'
according to the built-in table from CIF Core dictionary named
'cif_core.dic' version 2.4.1 from
2010-06-29.

'_exptl_absorpt_correction_type' value 'Multi-scan'
changed to 'multi-scan' according to the built-in table from CIF Core
dictionary named 'cif_core.dic' version 2.4.1 from 2010-06-29.

Automatic conversion script
Id: cif_fix_values 1646 2011-03-28 12:23:43Z adriana 
;
_cod_database_code 4025903

loop_
_symmetry_equiv_pos_as_xyz
'x, y, z'
'-x+1/2, y+1/2, -z+1/2'
'-x, -y, -z'
'x-1/2, -y-1/2, z-1/2'

loop_
_atom_site_label
_atom_site_type_symbol
_atom_site_fract_x
_atom_site_fract_y
_atom_site_fract_z
_atom_site_U_iso_or_equiv
_atom_site_adp_type
_atom_site_occupancy
_atom_site_symmetry_multiplicity
_atom_site_calc_flag
_atom_site_refinement_flags
_atom_site_disorder_assembly
_atom_site_disorder_group
S1 S 0.76457(8) 0.24155(6) 0.37339(9) 0.0652(4) Uani 1 1 d . . .
C13 C 0.4895(3) 0.1688(2) 0.4710(3) 0.0493(8) Uani 1 1 d . . .
C2 C 0.4927(3) 0.4824(2) 0.1872(3) 0.0536(8) Uani 1 1 d . . .
C15 C 0.5747(3) 0.1125(2) 0.3070(3) 0.0583(9) Uani 1 1 d . . .
H15 H 0.5198 0.1593 0.2516 0.070 Uiso 1 1 calc R . .
C3 C 0.5105(3) 0.4064(2) 0.1287(3) 0.0602(9) Uani 1 1 d . . .
H3 H 0.4654 0.4047 0.0495 0.072 Uiso 1 1 calc R . .
C8 C 0.6197(3) 0.1910(2) 0.4885(3) 0.0536(8) Uani 1 1 d . . .
C14 C 0.4849(3) 0.0570(2) 0.3424(3) 0.0580(9) Uani 1 1 d . . .
H14 H 0.5393 0.0158 0.4055 0.070 Uiso 1 1 calc R . .
C4 C 0.5930(3) 0.3335(2) 0.1844(3) 0.0602(9) Uani 1 1 d . . .
H4 H 0.6039 0.2832 0.1433 0.072 Uiso 1 1 calc R . .
C18 C 0.4103(3) -0.0017(2) 0.2392(3) 0.0578(9) Uani 1 1 d . . .
C5 C 0.6596(3) 0.3352(2) 0.3021(3) 0.0527(8) Uani 1 1 d . . .
C17 C 0.4923(3) -0.0148(2) 0.1841(3) 0.0592(9) Uani 1 1 d . . .
C12 C 0.4388(3) 0.1948(2) 0.5475(3) 0.0578(9) Uani 1 1 d . . .
H12 H 0.3519 0.1786 0.5335 0.069 Uiso 1 1 calc R . .
C16 C 0.6197(4) 0.0410(3) 0.2417(3) 0.0711(10) Uani 1 1 d . . .
H16A H 0.6453 0.0710 0.1865 0.085 Uiso 1 1 calc R . .
H16B H 0.6926 0.0026 0.2929 0.085 Uiso 1 1 calc R . .
C7 C 0.5608(4) 0.4826(3) 0.3049(3) 0.0651(10) Uani 1 1 d . . .
H7 H 0.5505 0.5331 0.3459 0.078 Uiso 1 1 calc R . .
C1 C 0.4027(4) 0.5615(3) 0.1241(3) 0.0727(10) Uani 1 1 d . . .
H1A H 0.4024 0.6080 0.1777 0.109 Uiso 1 1 calc R . .
H1B H 0.3139 0.5382 0.0822 0.109 Uiso 1 1 calc R . .
H1C H 0.4342 0.5889 0.0721 0.109 Uiso 1 1 calc R . .
C19 C 0.2873(4) -0.0434(3) 0.2011(3) 0.0770(11) Uani 1 1 d . . .
H19 H 0.2335 -0.0340 0.2394 0.092 Uiso 1 1 calc R . .
C6 C 0.6432(3) 0.4101(3) 0.3631(3) 0.0632(9) Uani 1 1 d . . .
H6 H 0.6874 0.4114 0.4424 0.076 Uiso 1 1 calc R . .
C21 C 0.3269(5) -0.1145(3) 0.0521(3) 0.0788(11) Uani 1 1 d . . .
H21 H 0.2988 -0.1536 -0.0113 0.095 Uiso 1 1 calc R . .
C22 C 0.4507(4) -0.0730(3) 0.0903(3) 0.0729(11) Uani 1 1 d . . .
H22 H 0.5054 -0.0842 0.0533 0.087 Uiso 1 1 calc R . .
C11 C 0.5153(4) 0.2446(3) 0.6444(3) 0.0727(11) Uani 1 1 d . . .
H11 H 0.4800 0.2646 0.6945 0.087 Uiso 1 1 calc R . .
C20 C 0.2444(4) -0.0995(3) 0.1051(3) 0.0791(12) Uani 1 1 d . . .
H20 H 0.1604 -0.1269 0.0769 0.095 Uiso 1 1 calc R . .
C9 C 0.6972(4) 0.2372(3) 0.5899(3) 0.0792(12) Uani 1 1 d . . .
H9 H 0.7859 0.2503 0.6071 0.095 Uiso 1 1 calc R . .
C10 C 0.6451(4) 0.2638(3) 0.6652(4) 0.0839(12) Uani 1 1 d . . .
H10 H 0.6989 0.2956 0.7316 0.101 Uiso 1 1 calc R . .
O1 O 0.40633(19) 0.11513(15) 0.37936(18) 0.0583(6) Uani 1 1 d . . .
O3 O 0.8650(2) 0.27598(18) 0.4774(2) 0.0835(8) Uani 1 1 d . . .
O2 O 0.8023(2) 0.19400(17) 0.2942(2) 0.0832(8) Uani 1 1 d . . .
N1 N 0.6728(2) 0.16383(18) 0.4068(2) 0.0571(7) Uani 1 1 d . . .

loop_
_atom_site_aniso_label
_atom_site_aniso_U_11
_atom_site_aniso_U_22
_atom_site_aniso_U_33
_atom_site_aniso_U_23
_atom_site_aniso_U_13
_atom_site_aniso_U_12
S1 0.0424(6) 0.0592(6) 0.0932(8) 0.0123(5) 0.0277(5) -0.0011(4)
C13 0.0469(19) 0.0400(18) 0.0561(19) -0.0012(15) 0.0170(16) -0.0032(15)
C2 0.0440(18) 0.057(2) 0.059(2) 0.0015(17) 0.0216(16) -0.0014(16)
C15 0.0526(19) 0.054(2) 0.073(2) -0.0022(17) 0.0313(18) -0.0044(17)
C3 0.062(2) 0.063(2) 0.0519(19) 0.0000(18) 0.0200(17) -0.0040(18)
C8 0.0469(19) 0.0454(19) 0.062(2) 0.0049(16) 0.0162(17) -0.0013(16)
C14 0.0546(19) 0.057(2) 0.068(2) -0.0041(17) 0.0303(17) -0.0002(17)
C4 0.065(2) 0.055(2) 0.066(2) -0.0053(18) 0.0320(19) -0.0035(18)
C18 0.060(2) 0.052(2) 0.069(2) -0.0096(17) 0.0338(18) -0.0032(17)
C5 0.0436(18) 0.051(2) 0.063(2) 0.0008(16) 0.0219(17) -0.0042(15)
C17 0.065(2) 0.052(2) 0.066(2) -0.0007(18) 0.0329(19) 0.0091(18)
C12 0.058(2) 0.052(2) 0.065(2) -0.0030(17) 0.0269(18) 0.0010(17)
C16 0.065(2) 0.078(3) 0.082(3) -0.003(2) 0.042(2) 0.006(2)
C7 0.072(2) 0.062(2) 0.063(2) -0.0063(18) 0.0297(19) 0.004(2)
C1 0.063(2) 0.074(3) 0.080(2) 0.015(2) 0.029(2) 0.013(2)
C19 0.077(3) 0.076(3) 0.088(3) -0.025(2) 0.044(2) -0.014(2)
C6 0.064(2) 0.065(2) 0.053(2) -0.0035(18) 0.0173(18) -0.0001(19)
C21 0.104(3) 0.057(2) 0.076(3) -0.015(2) 0.039(3) -0.008(2)
C22 0.092(3) 0.064(2) 0.077(3) -0.003(2) 0.049(2) 0.011(2)
C11 0.087(3) 0.065(3) 0.066(2) -0.0154(19) 0.031(2) -0.001(2)
C20 0.082(3) 0.074(3) 0.085(3) -0.021(2) 0.039(2) -0.014(2)
C9 0.057(2) 0.085(3) 0.082(3) -0.010(2) 0.016(2) -0.014(2)
C10 0.077(3) 0.089(3) 0.076(3) -0.027(2) 0.023(2) -0.019(2)
O1 0.0467(12) 0.0618(14) 0.0708(15) -0.0207(12) 0.0291(12) -0.0052(11)
O3 0.0468(14) 0.0758(17) 0.104(2) 0.0270(15) 0.0084(15) -0.0121(13)
O2 0.0708(16) 0.0666(16) 0.140(2) 0.0124(16) 0.0710(17) 0.0109(13)
N1 0.0449(15) 0.0545(17) 0.0740(18) 0.0010(14) 0.0270(14) -0.0047(13)

loop_
_atom_type_symbol
_atom_type_description
_atom_type_scat_dispersion_real
_atom_type_scat_dispersion_imag
_atom_type_scat_source
C C 0.0033 0.0016 'International Tables Vol C Tables 4.2.6.8 and 6.1.1.4'
H H 0.0000 0.0000 'International Tables Vol C Tables 4.2.6.8 and 6.1.1.4'
N N 0.0061 0.0033 'International Tables Vol C Tables 4.2.6.8 and 6.1.1.4'
O O 0.0106 0.0060 'International Tables Vol C Tables 4.2.6.8 and 6.1.1.4'
S S 0.1246 0.1234 'International Tables Vol C Tables 4.2.6.8 and 6.1.1.4'

loop_
_geom_angle_atom_site_label_1
_geom_angle_atom_site_label_2
_geom_angle_atom_site_label_3
_geom_angle
_geom_angle_site_symmetry_1
_geom_angle_site_symmetry_3
_geom_angle_publ_flag
O3 S1 O2 119.49(16) . . ?
O3 S1 N1 107.65(15) . . ?
O2 S1 N1 105.02(15) . . ?
O3 S1 C5 108.22(16) . . ?
O2 S1 C5 108.39(16) . . ?
N1 S1 C5 107.49(14) . . ?
C12 C13 O1 115.9(3) . . ?
C12 C13 C8 121.8(3) . . ?
O1 C13 C8 122.2(3) . . ?
C3 C2 C7 117.6(3) . . ?
C3 C2 C1 120.7(3) . . ?
C7 C2 C1 121.7(3) . . ?
N1 C15 C14 109.7(3) . . ?
N1 C15 C16 121.2(3) . . ?
C14 C15 C16 103.1(3) . . ?
N1 C15 H15 107.4 . . ?
C14 C15 H15 107.4 . . ?
C16 C15 H15 107.4 . . ?
C4 C3 C2 121.7(3) . . ?
C4 C3 H3 119.1 . . ?
C2 C3 H3 119.1 . . ?
C13 C8 C9 116.4(3) . . ?
C13 C8 N1 121.6(3) . . ?
C9 C8 N1 122.0(3) . . ?
O1 C14 C15 111.9(3) . . ?
O1 C14 C18 116.2(3) . . ?
C15 C14 C18 102.5(3) . . ?
O1 C14 H14 108.7 . . ?
C15 C14 H14 108.7 . . ?
C18 C14 H14 108.7 . . ?
C3 C4 C5 119.5(3) . . ?
C3 C4 H4 120.3 . . ?
C5 C4 H4 120.3 . . ?
C17 C18 C19 121.6(3) . . ?
C17 C18 C14 107.4(3) . . ?
C19 C18 C14 131.0(3) . . ?
C4 C5 C6 120.2(3) . . ?
C4 C5 S1 119.4(3) . . ?
C6 C5 S1 120.4(3) . . ?
C18 C17 C22 119.0(3) . . ?
C18 C17 C16 110.7(3) . . ?
C22 C17 C16 130.4(3) . . ?
C13 C12 C11 120.8(3) . . ?
C13 C12 H12 119.6 . . ?
C11 C12 H12 119.6 . . ?
C17 C16 C15 99.8(3) . . ?
C17 C16 H16A 111.8 . . ?
C15 C16 H16A 111.8 . . ?
C17 C16 H16B 111.8 . . ?
C15 C16 H16B 111.8 . . ?
H16A C16 H16B 109.5 . . ?
C6 C7 C2 121.9(3) . . ?
C6 C7 H7 119.0 . . ?
C2 C7 H7 119.0 . . ?
C2 C1 H1A 109.5 . . ?
C2 C1 H1B 109.5 . . ?
H1A C1 H1B 109.5 . . ?
C2 C1 H1C 109.5 . . ?
H1A C1 H1C 109.5 . . ?
H1B C1 H1C 109.5 . . ?
C20 C19 C18 119.2(4) . . ?
C20 C19 H19 120.4 . . ?
C18 C19 H19 120.4 . . ?
C7 C6 C5 119.1(3) . . ?
C7 C6 H6 120.5 . . ?
C5 C6 H6 120.5 . . ?
C20 C21 C22 121.6(4) . . ?
C20 C21 H21 119.2 . . ?
C22 C21 H21 119.2 . . ?
C21 C22 C17 119.3(4) . . ?
C21 C22 H22 120.4 . . ?
C17 C22 H22 120.4 . . ?
C10 C11 C12 118.2(4) . . ?
C10 C11 H11 120.9 . . ?
C12 C11 H11 120.9 . . ?
C21 C20 C19 119.3(4) . . ?
C21 C20 H20 120.3 . . ?
C19 C20 H20 120.3 . . ?
C10 C9 C8 121.4(4) . . ?
C10 C9 H9 119.3 . . ?
C8 C9 H9 119.3 . . ?
C11 C10 C9 121.4(4) . . ?
C11 C10 H10 119.3 . . ?
C9 C10 H10 119.3 . . ?
C13 O1 C14 109.3(2) . . ?
C8 N1 C15 112.9(2) . . ?
C8 N1 S1 118.7(2) . . ?
C15 N1 S1 113.9(2) . . ?

loop_
_geom_bond_atom_site_label_1
_geom_bond_atom_site_label_2
_geom_bond_distance
_geom_bond_site_symmetry_2
_geom_bond_publ_flag
S1 O3 1.423(3) . ?
S1 O2 1.428(3) . ?
S1 N1 1.678(3) . ?
S1 C5 1.758(3) . ?
C13 C12 1.375(4) . ?
C13 O1 1.385(3) . ?
C13 C8 1.398(4) . ?
C2 C3 1.383(5) . ?
C2 C7 1.384(5) . ?
C2 C1 1.500(5) . ?
C15 N1 1.483(4) . ?
C15 C14 1.486(4) . ?
C15 C16 1.534(5) . ?
C15 H15 0.9800 . ?
C3 C4 1.373(5) . ?
C3 H3 0.9300 . ?
C8 C9 1.393(5) . ?
C8 N1 1.459(4) . ?
C14 O1 1.422(4) . ?
C14 C18 1.494(5) . ?
C14 H14 0.9800 . ?
C4 C5 1.381(4) . ?
C4 H4 0.9300 . ?
C18 C17 1.381(5) . ?
C18 C19 1.374(5) . ?
C5 C6 1.385(5) . ?
C17 C22 1.378(5) . ?
C17 C16 1.514(5) . ?
C12 C11 1.378(5) . ?
C12 H12 0.9300 . ?
C16 H16A 0.9700 . ?
C16 H16B 0.9700 . ?
C7 C6 1.375(5) . ?
C7 H7 0.9300 . ?
C1 H1A 0.9600 . ?
C1 H1B 0.9600 . ?
C1 H1C 0.9600 . ?
C19 C20 1.381(5) . ?
C19 H19 0.9300 . ?
C6 H6 0.9300 . ?
C21 C20 1.368(5) . ?
C21 C22 1.379(5) . ?
C21 H21 0.9300 . ?
C22 H22 0.9300 . ?
C11 C10 1.373(5) . ?
C11 H11 0.9300 . ?
C20 H20 0.9300 . ?
C9 C10 1.375(6) . ?
C9 H9 0.9300 . ?
C10 H10 0.9300 . ?
